data_7020091
loop_
_publ_author_name
'Podiyanachari, Santhosh Kumar'
'Fr\"ohlich, Roland'
'Daniliuc, Constantin G.'
'Petersen, Jeffrey L.'
'Kehr, Gerald'
'Erker, Gerhard'
'Suzuki, Noriyuki'
'Yuasa, Shin'
'Hagimori, Keita'
'Inoue, Shota'
'Asada, Takumi'
'Takemoto, Takahiko'
'Masuyama, Yoshiro'

_publ_section_title
;
 Facile formation of five-membered N-heterocyclic zirconacycloallenoids.
;
_journal_issue 35
_journal_name_full 'Dalton transactions (Cambridge, England : 2003)'
_journal_page_first 10811
_journal_page_last 10816
_journal_paper_doi 10.1039/c2dt31343j
_journal_volume 41
_journal_year 2012
_chemical_formula_sum 'C15 H20 Cl N Zr'
_chemical_formula_weight 340.99
_chemical_name_systematic
;
?
;
_space_group_IT_number 14
_symmetry_cell_setting monoclinic
_symmetry_space_group_name_Hall '-P 2ybc'
_symmetry_space_group_name_H-M 'P 1 21/c 1'
_atom_sites_solution_hydrogens geom
_atom_sites_solution_primary direct
_atom_sites_solution_secondary difmap
_audit_creation_method SHELXL-97
_cell_angle_alpha 90.00
_cell_angle_beta 104.9660(10)
_cell_angle_gamma 90.00
_cell_formula_units_Z 4
_cell_length_a 7.70270(10)
_cell_length_b 16.6435(3)
_cell_length_c 12.4812(2)
_cell_measurement_reflns_used 3788
_cell_measurement_temperature 223(2)
_cell_measurement_theta_max 28.28
_cell_measurement_theta_min 4.08
_cell_volume 1545.81(4)
_computing_cell_refinement 'Collect (Nonius B.V., 1998)'
_computing_data_collection 'Collect (Nonius B.V., 1998)'
_computing_data_reduction 'Denzo-SMN (Otwinowski & Minor, 1997)'
_computing_molecular_graphics 'XP (BrukerAXS, 2000)'
_computing_publication_material 'SHELXL-97 (Sheldrick, 1997)'
_computing_structure_refinement 'SHELXL-97 (Sheldrick, 1997)'
_computing_structure_solution 'SHELXS-97 (Sheldrick, 1990)'
_diffrn_ambient_temperature 223(2)
_diffrn_measured_fraction_theta_full 0.989
_diffrn_measured_fraction_theta_max 0.989
_diffrn_measurement_device_type 'Nonius KappaCCD ApexII'
_diffrn_measurement_method '\w and \f scans'
_diffrn_radiation_monochromator 'montel mirror'
_diffrn_radiation_source 'rotating anode Nonius FR591'
_diffrn_radiation_type MoK\a
_diffrn_radiation_wavelength 0.71073
_diffrn_reflns_av_R_equivalents 0.039
_diffrn_reflns_av_sigmaI/netI 0.0168
_diffrn_reflns_limit_h_max 9
_diffrn_reflns_limit_h_min 0
_diffrn_reflns_limit_k_max 19
_diffrn_reflns_limit_k_min 0
_diffrn_reflns_limit_l_max 14
_diffrn_reflns_limit_l_min -14
_diffrn_reflns_number 15492
_diffrn_reflns_theta_full 25.00
_diffrn_reflns_theta_max 25.00
_diffrn_reflns_theta_min 4.33
_exptl_absorpt_coefficient_mu 0.868
_exptl_absorpt_correction_T_max 0.9418
_exptl_absorpt_correction_T_min 0.8456
_exptl_absorpt_correction_type multi-scan
_exptl_absorpt_process_details 'Denzo (Otwinowski, Borek, Majewski & Minor, 2003)'
_exptl_crystal_colour 'bright yellow'
_exptl_crystal_density_diffrn 1.465
_exptl_crystal_density_method 'not measured'
_exptl_crystal_description block
_exptl_crystal_F_000 696
_exptl_crystal_size_max 0.20
_exptl_crystal_size_mid 0.17
_exptl_crystal_size_min 0.07
_refine_diff_density_max 0.307
_refine_diff_density_min -0.316
_refine_diff_density_rms 0.045
_refine_ls_extinction_method none
_refine_ls_goodness_of_fit_ref 1.078
_refine_ls_hydrogen_treatment constr
_refine_ls_matrix_type full
_refine_ls_number_parameters 166
_refine_ls_number_reflns 2693
_refine_ls_number_restraints 0
_refine_ls_restrained_S_all 1.078
_refine_ls_R_factor_all 0.0247
_refine_ls_R_factor_gt 0.0233
_refine_ls_shift/su_max 0.000
_refine_ls_shift/su_mean 0.000
_refine_ls_structure_factor_coef Fsqd
_refine_ls_weighting_details 'calc w=1/[\s^2^(Fo^2^)+(0.0194P)^2^+1.2853P] where P=(Fo^2^+2Fc^2^)/3'
_refine_ls_weighting_scheme calc
_refine_ls_wR_factor_gt 0.0558
_refine_ls_wR_factor_ref 0.0573
_reflns_number_gt 2579
_reflns_number_total 2693
_reflns_threshold_expression >2sigma(I)
_cod_data_source_file c2dt31343j.txt
_cod_data_source_block erk6182
_cod_original_sg_symbol_H-M P21/c
_cod_database_code 7020091

loop_
_symmetry_equiv_pos_as_xyz
'x, y, z'
'-x, y+1/2, -z+1/2'
'-x, -y, -z'
'x, -y-1/2, z-1/2'

loop_
_atom_site_label
_atom_site_type_symbol
_atom_site_fract_x
_atom_site_fract_y
_atom_site_fract_z
_atom_site_U_iso_or_equiv
_atom_site_adp_type
_atom_site_occupancy
_atom_site_symmetry_multiplicity
_atom_site_calc_flag
_atom_site_refinement_flags
Zr1 Zr 1.02287(2) 0.419629(11) 0.274657(16) 0.03013(8) Uani 1 1 d .
Cl1 Cl 0.74928(7) 0.43792(4) 0.35328(5) 0.04800(15) Uani 1 1 d .
N1 N 0.8282(2) 0.35976(10) 0.13416(15) 0.0356(4) Uani 1 1 d .
C1 C 1.2458(4) 0.38175(17) 0.4521(3) 0.0666(8) Uani 1 1 d .
H1 H 1.2906 0.4232 0.5028 0.080 Uiso 1 1 calc R
C2 C 1.3172(3) 0.35674(17) 0.3653(3) 0.0677(9) Uani 1 1 d .
H2 H 1.4187 0.3784 0.3472 0.081 Uiso 1 1 calc R
C3 C 1.2108(3) 0.29383(16) 0.3103(3) 0.0567(7) Uani 1 1 d .
H3 H 1.2290 0.2653 0.2491 0.068 Uiso 1 1 calc R
C4 C 1.0738(3) 0.28061(14) 0.3616(2) 0.0495(6) Uani 1 1 d .
H4 H 0.9817 0.2422 0.3405 0.059 Uiso 1 1 calc R
C5 C 1.0967(4) 0.33416(17) 0.4495(2) 0.0572(7) Uani 1 1 d .
H5 H 1.0235 0.3376 0.4991 0.069 Uiso 1 1 calc R
C6 C 1.1501(5) 0.55639(16) 0.3344(2) 0.0627(8) Uani 1 1 d .
H6 H 1.1964 0.5649 0.4109 0.075 Uiso 1 1 calc R
C7 C 1.2445(4) 0.52713(16) 0.2614(3) 0.0589(7) Uani 1 1 d .
H7 H 1.3667 0.5128 0.2800 0.071 Uiso 1 1 calc R
C8 C 1.1275(4) 0.52271(15) 0.1571(2) 0.0545(6) Uani 1 1 d .
H8 H 1.1564 0.5049 0.0923 0.065 Uiso 1 1 calc R
C9 C 0.9614(4) 0.54887(15) 0.1642(2) 0.0567(7) Uani 1 1 d .
H9 H 0.8569 0.5515 0.1055 0.068 Uiso 1 1 calc R
C10 C 0.9756(5) 0.57063(15) 0.2734(3) 0.0635(8) Uani 1 1 d .
H10 H 0.8825 0.5915 0.3012 0.076 Uiso 1 1 calc R
C11 C 0.9778(3) 0.36011(14) 0.1123(2) 0.0424(5) Uani 1 1 d .
H11 H 1.0363 0.3443 0.0583 0.051 Uiso 1 1 calc R
C12 C 0.6532(3) 0.32510(13) 0.07220(19) 0.0405(5) Uani 1 1 d .
C13 C 0.6073(3) 0.26026(16) 0.1460(2) 0.0585(7) Uani 1 1 d .
H13A H 0.6976 0.2183 0.1576 0.088 Uiso 1 1 calc R
H13B H 0.4905 0.2376 0.1106 0.088 Uiso 1 1 calc R
H13C H 0.6046 0.2834 0.2168 0.088 Uiso 1 1 calc R
C14 C 0.6644(4) 0.2911(2) -0.0388(2) 0.0671(8) Uani 1 1 d .
H14A H 0.7089 0.3322 -0.0800 0.101 Uiso 1 1 calc R
H14B H 0.5459 0.2740 -0.0806 0.101 Uiso 1 1 calc R
H14C H 0.7454 0.2455 -0.0265 0.101 Uiso 1 1 calc R
C15 C 0.5172(4) 0.39213(19) 0.0569(3) 0.0706(9) Uani 1 1 d .
H15A H 0.5207 0.4161 0.1283 0.106 Uiso 1 1 calc R
H15B H 0.3980 0.3708 0.0244 0.106 Uiso 1 1 calc R
H15C H 0.5453 0.4327 0.0081 0.106 Uiso 1 1 calc R

loop_
_atom_site_aniso_label
_atom_site_aniso_U_11
_atom_site_aniso_U_22
_atom_site_aniso_U_33
_atom_site_aniso_U_23
_atom_site_aniso_U_13
_atom_site_aniso_U_12
Zr1 0.02608(12) 0.02984(13) 0.03416(13) -0.00114(8) 0.00722(8) -0.00027(7)
Cl1 0.0354(3) 0.0625(4) 0.0497(3) -0.0114(3) 0.0174(2) -0.0018(2)
N1 0.0358(9) 0.0319(9) 0.0380(10) -0.0056(7) 0.0076(8) -0.0020(7)
C1 0.0673(18) 0.0475(16) 0.0622(18) 0.0040(13) -0.0247(15) 0.0060(13)
C2 0.0277(12) 0.0545(16) 0.114(3) 0.0274(17) 0.0060(14) 0.0050(11)
C3 0.0491(14) 0.0432(14) 0.0788(19) 0.0080(13) 0.0185(13) 0.0188(11)
C4 0.0448(13) 0.0375(13) 0.0617(16) 0.0122(11) 0.0055(11) 0.0015(10)
C5 0.0622(16) 0.0583(17) 0.0476(15) 0.0173(13) 0.0080(12) 0.0117(13)
C6 0.104(2) 0.0368(13) 0.0401(14) -0.0046(11) 0.0054(15) -0.0221(14)
C7 0.0466(14) 0.0471(15) 0.080(2) 0.0116(14) 0.0110(14) -0.0148(11)
C8 0.0759(18) 0.0450(14) 0.0487(15) 0.0013(12) 0.0273(13) -0.0118(13)
C9 0.0628(17) 0.0384(13) 0.0580(17) 0.0130(12) -0.0042(13) -0.0051(12)
C10 0.081(2) 0.0305(13) 0.091(2) 0.0033(13) 0.0438(18) 0.0055(12)
C11 0.0431(12) 0.0412(12) 0.0470(13) -0.0088(10) 0.0192(10) -0.0028(10)
C12 0.0360(11) 0.0375(12) 0.0445(12) -0.0076(10) 0.0042(9) -0.0032(9)
C13 0.0480(14) 0.0523(16) 0.0733(18) 0.0015(14) 0.0122(13) -0.0124(12)
C14 0.0642(17) 0.077(2) 0.0590(17) -0.0271(15) 0.0130(14) -0.0247(15)
C15 0.0490(16) 0.0604(17) 0.085(2) -0.0085(16) -0.0149(14) 0.0128(13)

loop_
_atom_type_symbol
_atom_type_description
_atom_type_scat_dispersion_real
_atom_type_scat_dispersion_imag
_atom_type_scat_source
C C 0.0033 0.0016 'International Tables Vol C Tables 4.2.6.8 and 6.1.1.4'
H H 0.0000 0.0000 'International Tables Vol C Tables 4.2.6.8 and 6.1.1.4'
N N 0.0061 0.0033 'International Tables Vol C Tables 4.2.6.8 and 6.1.1.4'
Cl Cl 0.1484 0.1585 'International Tables Vol C Tables 4.2.6.8 and 6.1.1.4'
Zr Zr -2.9673 0.5597 'International Tables Vol C Tables 4.2.6.8 and 6.1.1.4'

loop_
_geom_angle_atom_site_label_1
_geom_angle_atom_site_label_2
_geom_angle_atom_site_label_3
_geom_angle
C11 Zr1 N1 32.81(7)
C11 Zr1 C2 97.93(11)
N1 Zr1 C2 121.27(9)
C11 Zr1 C1 127.54(10)
N1 Zr1 C1 138.71(8)
C2 Zr1 C1 32.51(11)
C11 Zr1 C7 102.05(9)
N1 Zr1 C7 126.79(8)
C2 Zr1 C7 76.96(9)
C1 Zr1 C7 85.12(10)
C11 Zr1 C6 129.59(9)
N1 Zr1 C6 140.39(8)
C2 Zr1 C6 90.36(11)
C1 Zr1 C6 80.79(10)
C7 Zr1 C6 32.18(10)
C11 Zr1 C3 74.66(10)
N1 Zr1 C3 90.38(8)
C2 Zr1 C3 32.37(9)
C1 Zr1 C3 53.39(10)
C7 Zr1 C3 103.58(9)
C6 Zr1 C3 122.54(10)
C11 Zr1 C8 76.61(9)
N1 Zr1 C8 95.60(8)
C2 Zr1 C8 99.23(10)
C1 Zr1 C8 115.86(10)
C7 Zr1 C8 31.88(9)
C6 Zr1 C8 52.98(9)
C3 Zr1 C8 114.39(9)
C11 Zr1 C9 85.31(9)
N1 Zr1 C9 87.61(8)
C2 Zr1 C9 128.69(9)
C1 Zr1 C9 133.11(9)
C7 Zr1 C9 52.62(9)
C6 Zr1 C9 52.86(9)
C3 Zr1 C9 145.10(10)
C8 Zr1 C9 31.59(9)
C11 Zr1 C10 116.84(10)
N1 Zr1 C10 111.82(9)
C2 Zr1 C10 122.12(11)
C1 Zr1 C10 108.59(11)
C7 Zr1 C10 52.58(10)
C6 Zr1 C10 31.78(10)
C3 Zr1 C10 154.01(10)
C8 Zr1 C10 52.40(9)
C9 Zr1 C10 31.74(10)
C11 Zr1 C4 87.34(9)
N1 Zr1 C4 85.82(8)
C2 Zr1 C4 53.20(8)
C1 Zr1 C4 53.08(9)
C7 Zr1 C4 130.14(9)
C6 Zr1 C4 133.79(9)
C3 Zr1 C4 31.77(8)
C8 Zr1 C4 146.12(9)
C9 Zr1 C4 172.61(9)
C10 Zr1 C4 155.44(10)
C11 Zr1 C5 119.05(9)
N1 Zr1 C5 112.42(8)
C2 Zr1 C5 53.05(10)
C1 Zr1 C5 31.91(10)
C7 Zr1 C5 116.76(9)
C6 Zr1 C5 105.55(9)
C3 Zr1 C5 52.60(10)
C8 Zr1 C5 147.75(9)
C9 Zr1 C5 155.64(10)
C10 Zr1 C5 123.97(10)
C4 Zr1 C5 31.71(9)
C11 N1 C12 130.60(19)
C11 N1 Zr1 72.48(13)
C12 N1 Zr1 156.81(14)
C5 C1 C2 107.5(3)
C5 C1 Zr1 75.50(14)
C2 C1 Zr1 72.99(15)
C5 C1 H1 126.3
C2 C1 H1 126.3
Zr1 C1 H1 117.3
C3 C2 C1 107.8(3)
C3 C2 Zr1 75.04(14)
C1 C2 Zr1 74.49(15)
C3 C2 H2 126.1
C1 C2 H2 126.1
Zr1 C2 H2 116.5
C4 C3 C2 108.2(3)
C4 C3 Zr1 75.04(14)
C2 C3 Zr1 72.59(14)
C4 C3 H3 125.9
C2 C3 H3 125.9
Zr1 C3 H3 118.4
C3 C4 C5 107.9(2)
C3 C4 Zr1 73.18(14)
C5 C4 Zr1 74.19(14)
C3 C4 H4 126.1
C5 C4 H4 126.1
Zr1 C4 H4 118.5
C1 C5 C4 108.6(3)
C1 C5 Zr1 72.59(15)
C4 C5 Zr1 74.10(14)
C1 C5 H5 125.7
C4 C5 H5 125.7
Zr1 C5 H5 119.4
C10 C6 C7 107.3(2)
C10 C6 Zr1 75.10(15)
C7 C6 Zr1 73.65(14)
C10 C6 H6 126.4
C7 C6 H6 126.4
Zr1 C6 H6 117.0
C8 C7 C6 108.2(3)
C8 C7 Zr1 74.61(14)
C6 C7 Zr1 74.17(15)
C8 C7 H7 125.9
C6 C7 H7 125.9
Zr1 C7 H7 117.3
C9 C8 C7 108.3(3)
C9 C8 Zr1 74.67(15)
C7 C8 Zr1 73.51(15)
C9 C8 H8 125.9
C7 C8 H8 125.9
Zr1 C8 H8 117.9
C8 C9 C10 107.9(3)
C8 C9 Zr1 73.75(15)
C10 C9 Zr1 74.38(15)
C8 C9 H9 126.0
C10 C9 H9 126.0
Zr1 C9 H9 117.8
C6 C10 C9 108.3(3)
C6 C10 Zr1 73.12(15)
C9 C10 Zr1 73.88(14)
C6 C10 H10 125.8
C9 C10 H10 125.8
Zr1 C10 H10 119.0
N1 C11 Zr1 74.70(13)
N1 C11 H11 142.6
Zr1 C11 H11 142.6
N1 C12 C15 106.60(19)
N1 C12 C13 106.38(18)
C15 C12 C13 109.9(2)
N1 C12 C14 111.18(19)
C15 C12 C14 111.2(2)
C13 C12 C14 111.4(2)
C12 C13 H13A 109.5
C12 C13 H13B 109.5
H13A C13 H13B 109.5
C12 C13 H13C 109.5
H13A C13 H13C 109.5
H13B C13 H13C 109.5
C12 C14 H14A 109.5
C12 C14 H14B 109.5
H14A C14 H14B 109.5
C12 C14 H14C 109.5
H14A C14 H14C 109.5
H14B C14 H14C 109.5
C12 C15 H15A 109.5
C12 C15 H15B 109.5
H15A C15 H15B 109.5
C12 C15 H15C 109.5
H15A C15 H15C 109.5
H15B C15 H15C 109.5

loop_
_geom_bond_atom_site_label_1
_geom_bond_atom_site_label_2
_geom_bond_distance
Zr1 C11 2.201(2)
Zr1 N1 2.2267(17)
Zr1 C2 2.488(2)
Zr1 C1 2.507(2)
Zr1 C7 2.507(2)
Zr1 C6 2.514(2)
Zr1 C3 2.519(2)
Zr1 C8 2.521(2)
Zr1 C9 2.533(2)
Zr1 C10 2.539(2)
Zr1 C4 2.542(2)
Zr1 C5 2.544(2)
N1 C11 1.251(3)
N1 C12 1.487(3)
C1 C5 1.389(4)
C1 C2 1.398(5)
C1 H1 0.9400
C2 C3 1.396(4)
C2 H2 0.9400
C3 C4 1.386(4)
C3 H3 0.9400
C4 C5 1.390(4)
C4 H4 0.9400
C5 H5 0.9400
C6 C10 1.384(4)
C6 C7 1.392(4)
C6 H6 0.9400
C7 C8 1.381(4)
C7 H7 0.9400
C8 C9 1.376(4)
C8 H8 0.9400
C9 C10 1.387(4)
C9 H9 0.9400
C10 H10 0.9400
C11 H11 0.9400
C12 C15 1.508(3)
C12 C13 1.518(3)
C12 C14 1.519(3)
C13 H13A 0.9700
C13 H13B 0.9700
C13 H13C 0.9700
C14 H14A 0.9700
C14 H14B 0.9700
C14 H14C 0.9700
C15 H15A 0.9700
C15 H15B 0.9700
C15 H15C 0.9700

loop_
_geom_torsion_atom_site_label_1
_geom_torsion_atom_site_label_2
_geom_torsion_atom_site_label_3
_geom_torsion_atom_site_label_4
_geom_torsion
C2 Zr1 N1 C11 -49.91(17)
C1 Zr1 N1 C11 -86.4(2)
C7 Zr1 N1 C11 47.24(17)
C6 Zr1 N1 C11 88.30(19)
C3 Zr1 N1 C11 -60.10(15)
C8 Zr1 N1 C11 54.45(15)
C9 Zr1 N1 C11 85.05(15)
C10 Zr1 N1 C11 106.05(15)
C4 Zr1 N1 C11 -91.57(15)
C5 Zr1 N1 C11 -109.23(15)
C11 Zr1 N1 C12 175.0(4)
C2 Zr1 N1 C12 125.1(4)
C1 Zr1 N1 C12 88.6(4)
C7 Zr1 N1 C12 -137.8(4)
C6 Zr1 N1 C12 -96.7(4)
C3 Zr1 N1 C12 114.9(4)
C8 Zr1 N1 C12 -130.5(4)
C9 Zr1 N1 C12 -99.9(4)
C10 Zr1 N1 C12 -78.9(4)
C4 Zr1 N1 C12 83.4(4)
C5 Zr1 N1 C12 65.8(4)
C11 Zr1 C1 C5 -85.7(2)
N1 Zr1 C1 C5 -42.7(3)
C2 Zr1 C1 C5 -113.8(3)
C7 Zr1 C1 C5 172.9(2)
C6 Zr1 C1 C5 140.7(2)
C3 Zr1 C1 C5 -76.20(19)
C8 Zr1 C1 C5 -178.42(17)
C9 Zr1 C1 C5 149.03(17)
C10 Zr1 C1 C5 125.12(18)
C4 Zr1 C1 C5 -36.25(16)
C11 Zr1 C1 C2 28.2(2)
N1 Zr1 C1 C2 71.2(2)
C7 Zr1 C1 C2 -73.30(18)
C6 Zr1 C1 C2 -105.44(19)
C3 Zr1 C1 C2 37.62(16)
C8 Zr1 C1 C2 -64.59(19)
C9 Zr1 C1 C2 -97.1(2)
C10 Zr1 C1 C2 -121.06(17)
C4 Zr1 C1 C2 77.57(18)
C5 Zr1 C1 C2 113.8(3)
C5 C1 C2 C3 0.0(3)
Zr1 C1 C2 C3 -68.25(18)
C5 C1 C2 Zr1 68.22(18)
C11 Zr1 C2 C3 -44.0(2)
N1 Zr1 C2 C3 -19.3(2)
C1 Zr1 C2 C3 113.8(3)
C7 Zr1 C2 C3 -144.7(2)
C6 Zr1 C2 C3 -174.16(19)
C8 Zr1 C2 C3 -121.68(19)
C9 Zr1 C2 C3 -134.38(18)
C10 Zr1 C2 C3 -172.78(17)
C4 Zr1 C2 C3 36.58(17)
C5 Zr1 C2 C3 76.52(19)
C11 Zr1 C2 C1 -157.81(17)
N1 Zr1 C2 C1 -133.06(17)
C7 Zr1 C2 C1 101.59(19)
C6 Zr1 C2 C1 72.08(18)
C3 Zr1 C2 C1 -113.8(3)
C8 Zr1 C2 C1 124.56(18)
C9 Zr1 C2 C1 111.87(18)
C10 Zr1 C2 C1 73.5(2)
C4 Zr1 C2 C1 -77.17(18)
C5 Zr1 C2 C1 -37.23(17)
C1 C2 C3 C4 0.7(3)
Zr1 C2 C3 C4 -67.19(18)
C1 C2 C3 Zr1 67.88(18)
C11 Zr1 C3 C4 -110.58(18)
N1 Zr1 C3 C4 -81.42(17)
C2 Zr1 C3 C4 115.0(3)
C1 Zr1 C3 C4 77.19(19)
C7 Zr1 C3 C4 150.42(17)
C6 Zr1 C3 C4 121.92(17)
C8 Zr1 C3 C4 -177.75(16)
C9 Zr1 C3 C4 -167.78(16)
C10 Zr1 C3 C4 129.0(2)
C5 Zr1 C3 C4 36.94(16)
C11 Zr1 C3 C2 134.4(2)
N1 Zr1 C3 C2 163.59(19)
C1 Zr1 C3 C2 -37.80(19)
C7 Zr1 C3 C2 35.4(2)
C6 Zr1 C3 C2 6.9(2)
C8 Zr1 C3 C2 67.3(2)
C9 Zr1 C3 C2 77.2(3)
C10 Zr1 C3 C2 14.1(3)
C4 Zr1 C3 C2 -115.0(3)
C5 Zr1 C3 C2 -78.1(2)
C2 C3 C4 C5 -1.1(3)
Zr1 C3 C4 C5 -66.65(17)
C2 C3 C4 Zr1 65.56(18)
C11 Zr1 C4 C3 64.67(18)
N1 Zr1 C4 C3 97.51(17)
C2 Zr1 C4 C3 -37.30(18)
C1 Zr1 C4 C3 -78.3(2)
C7 Zr1 C4 C3 -38.9(2)
C6 Zr1 C4 C3 -82.4(2)
C8 Zr1 C4 C3 3.7(3)
C9 Zr1 C4 C3 70.2(7)
C10 Zr1 C4 C3 -125.0(3)
C5 Zr1 C4 C3 -114.7(2)
C11 Zr1 C4 C5 179.40(17)
N1 Zr1 C4 C5 -147.76(16)
C2 Zr1 C4 C5 77.44(19)
C1 Zr1 C4 C5 36.48(17)
C7 Zr1 C4 C5 75.9(2)
C6 Zr1 C4 C5 32.4(2)
C3 Zr1 C4 C5 114.7(2)
C8 Zr1 C4 C5 118.4(2)
C9 Zr1 C4 C5 -175.0(6)
C10 Zr1 C4 C5 -10.3(3)
C2 C1 C5 C4 -0.6(3)
Zr1 C1 C5 C4 65.88(18)
C2 C1 C5 Zr1 -66.53(18)
C3 C4 C5 C1 1.1(3)
Zr1 C4 C5 C1 -64.90(18)
C3 C4 C5 Zr1 65.98(17)
C11 Zr1 C5 C1 115.25(19)
N1 Zr1 C5 C1 151.07(18)
C2 Zr1 C5 C1 37.97(18)
C7 Zr1 C5 C1 -8.0(2)
C6 Zr1 C5 C1 -40.4(2)
C3 Zr1 C5 C1 78.9(2)
C8 Zr1 C5 C1 2.7(3)
C9 Zr1 C5 C1 -65.6(3)
C10 Zr1 C5 C1 -69.2(2)
C4 Zr1 C5 C1 115.9(3)
C11 Zr1 C5 C4 -0.68(19)
N1 Zr1 C5 C4 35.14(18)
C2 Zr1 C5 C4 -77.96(18)
C1 Zr1 C5 C4 -115.9(3)
C7 Zr1 C5 C4 -123.88(16)
C6 Zr1 C5 C4 -156.36(16)
C3 Zr1 C5 C4 -37.01(15)
C8 Zr1 C5 C4 -113.3(2)
C9 Zr1 C5 C4 178.45(19)
C10 Zr1 C5 C4 174.86(15)
C11 Zr1 C6 C10 77.2(2)
N1 Zr1 C6 C10 32.5(3)
C2 Zr1 C6 C10 177.8(2)
C1 Zr1 C6 C10 -151.0(2)
C7 Zr1 C6 C10 113.5(2)
C3 Zr1 C6 C10 174.07(17)
C8 Zr1 C6 C10 76.47(19)
C9 Zr1 C6 C10 36.58(18)
C4 Zr1 C6 C10 -147.68(17)
C5 Zr1 C6 C10 -130.70(18)
C11 Zr1 C6 C7 -36.3(2)
N1 Zr1 C6 C7 -81.0(2)
C2 Zr1 C6 C7 64.28(19)
C1 Zr1 C6 C7 95.49(19)
C3 Zr1 C6 C7 60.6(2)
C8 Zr1 C6 C7 -37.02(16)
C9 Zr1 C6 C7 -76.91(18)
C10 Zr1 C6 C7 -113.5(2)
C4 Zr1 C6 C7 98.83(18)
C5 Zr1 C6 C7 115.81(17)
C10 C6 C7 C8 -0.7(3)
Zr1 C6 C7 C8 67.45(18)
C10 C6 C7 Zr1 -68.16(18)
C11 Zr1 C7 C8 37.69(19)
N1 Zr1 C7 C8 13.7(2)
C2 Zr1 C7 C8 133.2(2)
C1 Zr1 C7 C8 165.06(19)
C6 Zr1 C7 C8 -114.5(3)
C3 Zr1 C7 C8 114.58(18)
C9 Zr1 C7 C8 -36.74(17)
C10 Zr1 C7 C8 -77.02(19)
C4 Zr1 C7 C8 134.46(17)
C5 Zr1 C7 C8 169.27(17)
C11 Zr1 C7 C6 152.16(17)
N1 Zr1 C7 C6 128.16(17)
C2 Zr1 C7 C6 -112.4(2)
C1 Zr1 C7 C6 -80.46(19)
C3 Zr1 C7 C6 -130.94(18)
C8 Zr1 C7 C6 114.5(3)
C9 Zr1 C7 C6 77.73(19)
C10 Zr1 C7 C6 37.46(17)
C4 Zr1 C7 C6 -111.06(18)
C5 Zr1 C7 C6 -76.25(19)
C6 C7 C8 C9 0.0(3)
Zr1 C7 C8 C9 67.17(18)
C6 C7 C8 Zr1 -67.16(18)
C11 Zr1 C8 C9 103.09(17)
N1 Zr1 C8 C9 76.14(16)
C2 Zr1 C8 C9 -160.88(18)
C1 Zr1 C8 C9 -131.42(17)
C7 Zr1 C8 C9 -114.8(3)
C6 Zr1 C8 C9 -77.45(19)
C3 Zr1 C8 C9 169.11(16)
C10 Zr1 C8 C9 -37.19(17)
C4 Zr1 C8 C9 166.98(16)
C5 Zr1 C8 C9 -132.98(19)
C11 Zr1 C8 C7 -142.08(19)
N1 Zr1 C8 C7 -169.03(17)
C2 Zr1 C8 C7 -46.0(2)
C1 Zr1 C8 C7 -16.6(2)
C6 Zr1 C8 C7 37.38(18)
C3 Zr1 C8 C7 -76.06(19)
C9 Zr1 C8 C7 114.8(3)
C10 Zr1 C8 C7 77.6(2)
C4 Zr1 C8 C7 -78.2(2)
C5 Zr1 C8 C7 -18.2(3)
C7 C8 C9 C10 0.7(3)
Zr1 C8 C9 C10 67.10(18)
C7 C8 C9 Zr1 -66.40(18)
C11 Zr1 C9 C8 -71.94(17)
N1 Zr1 C9 C8 -104.74(16)
C2 Zr1 C9 C8 24.5(2)
C1 Zr1 C9 C8 67.6(2)
C7 Zr1 C9 C8 37.10(16)
C6 Zr1 C9 C8 77.86(18)
C3 Zr1 C9 C8 -17.5(3)
C10 Zr1 C9 C8 114.5(3)
C4 Zr1 C9 C8 -77.5(7)
C5 Zr1 C9 C8 108.8(3)
C11 Zr1 C9 C10 173.6(2)
N1 Zr1 C9 C10 140.78(19)
C2 Zr1 C9 C10 -90.0(2)
C1 Zr1 C9 C10 -46.9(3)
C7 Zr1 C9 C10 -77.4(2)
C6 Zr1 C9 C10 -36.62(18)
C3 Zr1 C9 C10 -132.0(2)
C8 Zr1 C9 C10 -114.5(3)
C4 Zr1 C9 C10 168.0(6)
C5 Zr1 C9 C10 -5.7(3)
C7 C6 C10 C9 1.1(3)
Zr1 C6 C10 C9 -66.03(18)
C7 C6 C10 Zr1 67.17(18)
C8 C9 C10 C6 -1.1(3)
Zr1 C9 C10 C6 65.53(18)
C8 C9 C10 Zr1 -66.68(18)
C11 Zr1 C10 C6 -122.64(18)
N1 Zr1 C10 C6 -158.35(17)
C2 Zr1 C10 C6 -2.6(2)
C1 Zr1 C10 C6 30.3(2)
C7 Zr1 C10 C6 -37.95(17)
C3 Zr1 C10 C6 -11.5(3)
C8 Zr1 C10 C6 -78.47(19)
C9 Zr1 C10 C6 -115.5(3)
C4 Zr1 C10 C6 68.2(3)
C5 Zr1 C10 C6 61.7(2)
C11 Zr1 C10 C9 -7.2(2)
N1 Zr1 C10 C9 -42.9(2)
C2 Zr1 C10 C9 112.8(2)
C1 Zr1 C10 C9 145.76(19)
C7 Zr1 C10 C9 77.51(19)
C6 Zr1 C10 C9 115.5(3)
C3 Zr1 C10 C9 104.0(3)
C8 Zr1 C10 C9 36.99(16)
C4 Zr1 C10 C9 -176.31(18)
C5 Zr1 C10 C9 177.19(17)
C12 N1 C11 Zr1 -177.4(2)
C2 Zr1 C11 N1 138.68(14)
C1 Zr1 C11 N1 123.85(15)
C7 Zr1 C11 N1 -143.04(14)
C6 Zr1 C11 N1 -124.22(16)
C3 Zr1 C11 N1 115.98(15)
C8 Zr1 C11 N1 -123.66(15)
C9 Zr1 C11 N1 -92.87(14)
C10 Zr1 C11 N1 -89.09(16)
C4 Zr1 C11 N1 86.41(14)
C5 Zr1 C11 N1 86.77(15)
C11 N1 C12 C15 -126.4(3)
Zr1 N1 C12 C15 59.9(4)
C11 N1 C12 C13 116.4(3)
Zr1 N1 C12 C13 -57.3(4)
C11 N1 C12 C14 -5.1(3)
Zr1 N1 C12 C14 -178.8(3)
